data_1004067
loop_
_publ_author_name
'Abraham, F'
'Trehoux, J'
'Thomas, D'

_publ_section_title
;
Crystal structure of Nd Os O~4~ a new Ba Zn F~4~ -type compound
;
_journal_coden_ASTM JINCAO
_journal_name_full 'Journal of Inorganic and Nuclear Chemistry'
_journal_page_first 1627
_journal_page_last 1630
_journal_paper_doi 10.1016/0022-1902(80)80327-7
_journal_volume 42
_journal_year 1980
_chemical_formula_structural 'ND OS O4'
_chemical_formula_sum 'Nd O4 Os'
_chemical_name_systematic 'NEODYMIUM TETRAOXOOSMATE(V)'
_space_group_IT_number 33
_symmetry_cell_setting orthorhombic
_symmetry_Int_Tables_number 33
_symmetry_space_group_name_Hall 'P 2c -2n'
_symmetry_space_group_name_H-M 'P n a 21'
_cell_angle_alpha 90
_cell_angle_beta 90
_cell_angle_gamma 90
_cell_formula_units_Z 8
_cell_length_a 14.859
_cell_length_b 7.55
_cell_length_c 5.487
_cell_volume 615.6
_refine_ls_R_factor_all 0.047
_cod_database_code 1004067

loop_
_symmetry_equiv_pos_as_xyz
x,y,z
-x,-y,1/2+z
1/2-x,1/2+y,1/2+z
1/2+x,1/2-y,z

loop_
_atom_site_label
_atom_site_type_symbol
_atom_site_symmetry_multiplicity
_atom_site_Wyckoff_symbol
_atom_site_fract_x
_atom_site_fract_y
_atom_site_fract_z
_atom_site_occupancy
_atom_site_attached_hydrogens
_atom_site_calc_flag
Nd1 Nd3+ 4 a 0.4037(1) 0.1213(3) 0.2456(5) 1. 0 d
Nd2 Nd3+ 4 a 0.4368(1) 0.6230(3) 0.1892(4) 1. 0 d
Os1 Os5+ 4 a 0.6658(1) 0.1206(2) 0.25 1. 0 d
Os2 Os5+ 4 a 0.6681(1) 0.6205(2) 0.2547(4) 1. 0 d
O1 O2- 4 a 0.6006(19) 0.1642(42) -0.0340(63) 1. 0 d
O2 O2- 4 a 0.9427(18) 0.1544(42) -0.0358(60) 1. 0 d
O3 O2- 4 a 0.5847(18) 0.6040(44) -0.0195(58) 1. 0 d
O4 O2- 4 a 0.9510(17) 0.5989(43) -0.0555(53) 1. 0 d
O5 O2- 4 a 0.7786(20) 0.1706(38) 0.0840(52) 1. 0 d
O6 O2- 4 a 0.7704(17) 0.5762(34) 0.0662(48) 1. 0 d
O7 O2- 4 a 0.1607(15) 0.1212(40) 0.3441(49) 1. 0 d
O8 O2- 4 a 0.6722(17) 0.8756(46) 0.1724(58) 1. 0 d

loop_
_atom_type_symbol
_atom_type_oxidation_number
Nd3+ 3.000
Os5+ 5.000
O2- -2.000
